data_2004893
loop_
_publ_author_name
'B\"ocskei, Z.'
'Szendi, Z.'
'Sweet, F.'

_publ_section_title
;
 A Side-Chain Substituted Cholesterol Analog
;
_journal_issue 5
_journal_name_full 'Acta Crystallographica Section C'
_journal_page_first 1302
_journal_page_last 1304
_journal_paper_doi 10.1107/S0108270195016295
_journal_volume 52
_journal_year 1996
_chemical_formula_sum 'C30 H48 O5'
_chemical_formula_weight 488.68
_chemical_name_systematic ?
_space_group_IT_number 19
_symmetry_cell_setting orthorhombic
_symmetry_space_group_name_Hall 'P 2ac 2ab'
_symmetry_space_group_name_H-M 'P 21 21 21'
_audit_creation_method SHELXL
_cell_angle_alpha 90
_cell_angle_beta 90
_cell_angle_gamma 90
_cell_formula_units_Z 4
_cell_length_a 13.926(2)
_cell_length_b 32.800(4)
_cell_length_c 6.283(4)
_cell_measurement_reflns_used 16
_cell_measurement_temperature 293(2)
_cell_measurement_theta_max 48.65
_cell_measurement_theta_min 27.61
_cell_volume 2869.9(19)
_computing_cell_refinement 'MSC/AFC Diffractometer Control Software'
_computing_data_collection
;
MSC/AFC Diffractometer Control Software
(Molecular Structure Corporation, 1988)
;
_computing_data_reduction 'TEXSAN PROCESS (Molecular Structure Corporation, 1993)'
_computing_publication_material 'TEXSAN FINISH'
_computing_structure_refinement 'SHELXL93 (Sheldrick, 1993)'
_computing_structure_solution 'SHELXS86 (Sheldrick, 1990)'
_diffrn_ambient_temperature 293(2)
_diffrn_measurement_device 'Rigaku AFC6S'
_diffrn_measurement_method \w/2\q
_diffrn_radiation_monochromator graphite
_diffrn_radiation_source 'fine-focus sealed tube'
_diffrn_radiation_type CuK\a
_diffrn_radiation_wavelength 1.54180
_diffrn_reflns_av_R_equivalents 0.0000
_diffrn_reflns_av_sigmaI/netI 0.0921
_diffrn_reflns_limit_h_max 17
_diffrn_reflns_limit_h_min 0
_diffrn_reflns_limit_k_max 41
_diffrn_reflns_limit_k_min 0
_diffrn_reflns_limit_l_max 7
_diffrn_reflns_limit_l_min 0
_diffrn_reflns_number 3356
_diffrn_reflns_theta_max 75.18
_diffrn_reflns_theta_min 2.69
_diffrn_standards_decay_% 0.67
_diffrn_standards_interval_count 150
_diffrn_standards_number 3
_exptl_absorpt_coefficient_mu 0.592
_exptl_absorpt_correction_type none
_exptl_crystal_colour white
_exptl_crystal_density_diffrn 1.131
_exptl_crystal_density_method 'not measured'
_exptl_crystal_description plate
_exptl_crystal_F_000 1072
_exptl_crystal_size_max 0.40
_exptl_crystal_size_mid 0.30
_exptl_crystal_size_min 0.10
_refine_diff_density_max 0.388
_refine_diff_density_min -0.276
_refine_ls_abs_structure_details 'Flack (1983) parameter = 1.1(12)'
_refine_ls_abs_structure_Flack 1.1(12)
_refine_ls_extinction_coef 0.0007(4)
_refine_ls_extinction_method SHELXL93
_refine_ls_goodness_of_fit_all 1.051
_refine_ls_goodness_of_fit_obs 1.200
_refine_ls_hydrogen_treatment refU
_refine_ls_matrix_type full
_refine_ls_number_parameters 316
_refine_ls_number_reflns 3347
_refine_ls_number_restraints 30
_refine_ls_restrained_S_all 1.167
_refine_ls_restrained_S_obs 1.300
_refine_ls_R_factor_all 0.2176
_refine_ls_R_factor_obs 0.0705
_refine_ls_shift/esd_max 0.350
_refine_ls_shift/esd_mean 0.019
_refine_ls_structure_factor_coef Fsqd
_refine_ls_weighting_scheme
;
calc w = 1/[\s^2^(F~o~^2^) + (0.1237P)^2^ + 1.9639P]
where P = (F~o~^2^ + 2F~c~^2^)/3
;
_refine_ls_wR_factor_all 0.3207
_refine_ls_wR_factor_obs 0.1907
_reflns_number_observed 1214
_reflns_number_total 3356
_reflns_observed_criterion >2sigma(I)
_cod_data_source_file ka1164.cif
_cod_data_source_block zscon1
_cod_original_cell_volume 2870.0(18)
_cod_database_code 2004893

loop_
_symmetry_equiv_pos_as_xyz
'x, y, z'
'-x+1/2, -y, z+1/2'
'x+1/2, -y+1/2, -z'
'-x, y+1/2, -z+1/2'

loop_
_atom_site_aniso_label
_atom_site_aniso_U_11
_atom_site_aniso_U_22
_atom_site_aniso_U_33
_atom_site_aniso_U_12
_atom_site_aniso_U_13
_atom_site_aniso_U_23
O27 0.061(4) 0.080(4) 0.132(7) -0.021(3) 0.037(5) -0.038(5)
O29 0.057(4) 0.159(7) 0.126(8) -0.015(5) 0.030(5) -0.063(7)
O31 0.066(5) 0.088(5) 0.092(6) -0.011(4) 0.023(4) -0.016(5)
O32 0.085(5) 0.074(4) 0.116(7) -0.013(4) -0.004(5) -0.008(5)
O34 0.181(11) 0.082(6) 0.172(12) -0.002(7) 0.034(10) 0.016(7)
C1 0.057(6) 0.099(7) 0.057(6) -0.012(5) 0.004(5) 0.003(6)
C2 0.081(7) 0.098(7) 0.066(7) -0.024(6) 0.021(6) 0.007(7)
C3 0.061(6) 0.065(6) 0.100(9) -0.017(5) 0.017(6) -0.019(6)
C4 0.046(5) 0.087(7) 0.089(8) -0.006(5) 0.005(6) 0.011(7)
C5 0.054(5) 0.071(6) 0.067(7) -0.003(5) -0.006(5) -0.001(6)
C6 0.057(6) 0.069(6) 0.102(9) 0.008(5) -0.008(6) 0.026(7)
C7 0.054(5) 0.062(5) 0.093(8) 0.006(4) -0.002(6) 0.014(6)
C8 0.052(5) 0.046(4) 0.051(5) 0.000(4) 0.005(4) 0.004(5)
C9 0.047(4) 0.057(5) 0.042(5) -0.004(4) 0.002(4) -0.007(4)
C10 0.054(5) 0.056(5) 0.041(5) -0.004(4) 0.004(4) -0.001(4)
C11 0.054(5) 0.084(6) 0.055(6) -0.009(5) -0.005(5) 0.018(6)
C12 0.048(5) 0.075(6) 0.053(6) -0.003(4) -0.006(5) 0.009(5)
C13 0.046(4) 0.052(5) 0.049(5) -0.003(4) 0.010(4) -0.004(5)
C14 0.055(5) 0.045(4) 0.047(5) 0.004(4) 0.004(4) -0.004(4)
C15 0.066(5) 0.053(5) 0.072(6) -0.001(4) 0.006(6) 0.011(5)
C16 0.068(6) 0.062(5) 0.076(7) -0.005(5) 0.014(6) 0.019(6)
C17 0.054(5) 0.053(5) 0.057(6) -0.008(4) 0.009(5) -0.012(5)
C18 0.063(5) 0.052(5) 0.061(6) -0.004(4) 0.013(5) -0.004(5)
C19 0.067(6) 0.063(5) 0.076(7) -0.006(5) 0.007(6) -0.015(5)
C20 0.054(5) 0.058(5) 0.067(7) -0.006(4) 0.012(5) 0.000(6)
C21 0.052(5) 0.088(7) 0.099(8) -0.002(5) 0.008(6) 0.022(7)
C22 0.072(7) 0.076(6) 0.089(8) -0.011(6) -0.001(7) -0.007(7)
C23 0.080(8) 0.087(7) 0.142(12) -0.026(6) 0.024(9) -0.011(9)
C24 0.088(8) 0.085(8) 0.24(2) -0.005(7) 0.026(12) 0.022(11)
C28 0.054(6) 0.079(7) 0.075(8) -0.002(5) 0.016(6) 0.001(6)
C30 0.062(6) 0.103(8) 0.132(12) -0.020(6) 0.018(8) 0.006(9)
C33 0.104(10) 0.087(10) 0.146(15) 0.003(8) -0.009(11) 0.008(11)
C35 0.22(2) 0.156(16) 0.179(19) 0.067(15) -0.063(17) -0.088(16)

loop_
_atom_site_label
_atom_site_occupancy
_atom_site_fract_x
_atom_site_fract_y
_atom_site_fract_z
_atom_site_U_iso_or_equiv
_atom_site_thermal_displace_type
_atom_site_calc_flag
_atom_site_refinement_flags
_atom_site_type_symbol
O27 1 .8467(5) 1.0440(2) 1.5471(14) .091(3) Uani d . O
O29 1 .8029(5) 1.0811(3) 1.8198(15) .114(3) Uani d . O
O31 1 1.6260(5) 1.1219(2) .9107(12) .082(2) Uani d . O
H31 1 1.675(5) 1.108(3) .920(5) .11(5) Uiso calc R H
O32 1 1.6433(5) 1.2040(2) 1.2979(14) .091(2) Uani d . O
O34 1 1.6073(9) 1.2594(3) 1.109(2) .145(4) Uani d . O
C1 1 1.1149(6) 1.0598(3) 1.5800(16) .071(3) Uani d . C
H1A 1 1.1179(6) 1.0854(3) 1.6569(16) .104(9) Uiso calc R H
H1B 1 1.1648(6) 1.0422(3) 1.6364(16) .104(9) Uiso calc R H
C2 1 1.0159(7) 1.0396(3) 1.6215(18) .081(3) Uani d . C
H2A 1 1.0142(7) 1.0126(3) 1.5582(18) .104(9) Uiso calc R H
H2B 1 1.0052(7) 1.0368(3) 1.7734(18) .104(9) Uiso calc R H
C3 1 .9392(7) 1.0658(3) 1.526(2) .075(3) Uani d . C
H3 1 .9363(7) 1.0921(3) 1.599(2) .050(9) Uiso calc R H
C4 1 .9525(6) 1.0719(3) 1.2936(18) .074(3) Uani d . C
H4A 1 .9030(6) 1.0901(3) 1.2408(18) .104(9) Uiso calc R H
H4B 1 .9457(6) 1.0460(3) 1.2208(18) .104(9) Uiso calc R H
C5 1 1.0515(6) 1.0900(3) 1.2440(17) .064(3) Uani d . C
C6 1 1.0600(7) 1.1225(3) 1.1213(19) .076(3) Uani d . C
H6 1 1.0041(7) 1.1337(3) 1.0650(19) .09(3) Uiso calc R H
C7 1 1.1531(6) 1.1427(3) 1.0664(19) .070(3) Uani d . C
H7A 1 1.1594(6) 1.1676(3) 1.1483(19) .104(9) Uiso calc R H
H7B 1 1.1528(6) 1.1500(3) .9168(19) .104(9) Uiso calc R H
C8 1 1.2390(6) 1.1153(2) 1.1113(15) .050(2) Uani d . C
H8 1 1.2417(6) 1.0940(2) 1.0017(15) .050(9) Uiso calc R H
C9 1 1.2284(6) 1.0949(2) 1.3277(14) .049(2) Uani d . C
H9 1 1.2197(6) 1.1170(2) 1.4307(14) .050(9) Uiso calc R H
C10 1 1.1358(6) 1.0680(2) 1.3427(13) .050(2) Uani d . C
C11 1 1.3201(6) 1.0724(3) 1.3948(16) .064(2) Uani d . C
H11A 1 1.3138(6) 1.0641(3) 1.5424(16) .104(9) Uiso calc R H
H11B 1 1.3263(6) 1.0478(3) 1.3098(16) .104(9) Uiso calc R H
C12 1 1.4120(6) 1.0977(3) 1.3706(15) .059(2) Uani d . C
H12A 1 1.4670(6) 1.0807(3) 1.4027(15) .104(9) Uiso calc R H
H12B 1 1.4109(6) 1.1198(3) 1.4730(15) .104(9) Uiso calc R H
C13 1 1.4236(5) 1.1155(2) 1.1458(14) .049(2) Uani d D C
C14 1 1.3310(5) 1.1396(2) 1.1037(15) .049(2) Uani d . C
H14 1 1.3262(5) 1.1597(2) 1.2187(15) .050(9) Uiso calc R H
C15 1 1.3548(6) 1.1639(2) .9015(16) .064(2) Uani d . C
H15A 1 1.3427(6) 1.1477(2) .7752(16) .104(9) Uiso calc R H
H15B 1 1.3165(6) 1.1886(2) .8941(16) .104(9) Uiso calc R H
C16 1 1.4612(7) 1.1742(3) .9210(17) .069(3) Uani d . C
H16A 1 1.4701(7) 1.2033(3) .9397(17) .104(9) Uiso calc R H
H16B 1 1.4955(7) 1.1657(3) .7941(17) .104(9) Uiso calc R H
C17 1 1.4985(5) 1.1506(2) 1.1188(16) .054(2) Uani d D C
H17 1 1.4891(5) 1.1689(2) 1.2405(16) .050(9) Uiso calc R H
C18 1 1.4385(6) 1.0810(2) .9859(15) .059(2) Uani d . C
H18A 1 1.4972(6) 1.0669(2) 1.0182(15) .152(15) Uiso calc R H
H18B 1 1.4421(6) 1.0921(2) .8448(15) .152(15) Uiso calc R H
H18C 1 1.3856(6) 1.0623(2) .9943(15) .152(15) Uiso calc R H
C19 1 1.1496(7) 1.0268(3) 1.2239(16) .069(3) Uani d . C
H19A 1 1.2029(7) 1.0123(3) 1.2847(16) .152(15) Uiso calc R H
H19B 1 1.1619(7) 1.0320(3) 1.0760(16) .152(15) Uiso calc R H
H19C 1 1.0924(7) 1.0107(3) 1.2377(16) .152(15) Uiso calc R H
C20 1 1.6063(5) 1.1408(2) 1.1136(17) .060(2) Uani d D C
C21 1 1.6406(7) 1.1144(3) 1.2950(18) .080(3) Uani d . C
H21A 1 1.7083(7) 1.1096(3) 1.2807(18) .152(15) Uiso calc R H
H21B 1 1.6071(7) 1.0888(3) 1.2918(18) .152(15) Uiso calc R H
H21C 1 1.6281(7) 1.1278(3) 1.4277(18) .152(15) Uiso calc R H
C22 1 1.6652(6) 1.1814(3) 1.105(2) .079(3) Uani d D C
H22 1 1.6439(6) 1.1973(3) .982(2) .050(9) Uiso calc R H
C23 1 1.7698(7) 1.1766(3) 1.095(3) .103(4) Uani d D C
H23A 1 1.7835(7) 1.1551(3) .993(3) .104(9) Uiso calc R H
H23B 1 1.7914(7) 1.1670(3) 1.233(3) .104(9) Uiso calc R H
C24 1 1.8299(9) 1.2123(3) 1.037(3) .136(6) Uani d D C
H24A 1 1.8969(9) 1.2051(3) 1.055(3) .104(9) Uiso calc R H
H24B 1 1.8158(9) 1.2344(3) 1.135(3) .104(9) Uiso calc R H
C25 1 1.815(2) 1.2273(7) .812(3) .288(15) Uiso d D C
H25A 1 1.845(2) 1.2538(7) .793(3) .104(9) Uiso calc R H
H25B 1 1.747(2) 1.2297(7) .781(3) .104(9) Uiso calc R H
C26 1 1.8620(19) 1.1957(7) .669(4) .332(18) Uiso d D C
H26A 1 1.8547(19) 1.2037(7) .523(4) .152(15) Uiso calc R H
H26B 1 1.8317(19) 1.1697(7) .690(4) .152(15) Uiso calc R H
H26C 1 1.9290(19) 1.1937(7) .703(4) .152(15) Uiso calc R H
C28 1 .7854(7) 1.0546(3) 1.6937(19) .069(3) Uani d . C
C30 1 .6944(7) 1.0303(3) 1.682(2) .099(4) Uani d . C
H30A 1 .707(2) 1.0047(18) 1.61(2) .24(4) Uiso calc R H
H30B 1 .647(3) 1.045(2) 1.601(19) .24(4) Uiso calc R H
H30C 1 .671(5) 1.026(4) 1.823(3) .24(4) Uiso calc R H
C33 1 1.6157(11) 1.2429(4) 1.288(3) .112(5) Uani d . C
C35 1 1.5983(15) 1.2631(5) 1.486(4) .185(10) Uani d . C
H35A 1 1.537(5) 1.255(3) 1.542(12) .24(4) Uiso calc R H
H35B 1 1.598(11) 1.2921(5) 1.464(6) .24(4) Uiso calc R H
H35C 1 1.648(6) 1.256(4) 1.585(8) .24(4) Uiso calc R H

loop_
_atom_type_symbol
_atom_type_description
_atom_type_scat_dispersion_real
_atom_type_scat_dispersion_imag
_atom_type_scat_source
O O 0.0492 0.0322 'International Tables Vol C Tables 4.2.6.8 and 6.1.1.4'
C C 0.0181 0.0091 'International Tables Vol C Tables 4.2.6.8 and 6.1.1.4'
H H 0.0000 0.0000 'International Tables Vol C Tables 4.2.6.8 and 6.1.1.4'

loop_
_geom_angle_atom_site_label_1
_geom_angle_atom_site_label_2
_geom_angle_atom_site_label_3
_geom_angle
_geom_angle_publ_flag
C28 O27 C3 120.4(8) ?
C33 O32 C22 120.7(12) ?
C10 C1 C2 113.9(8) ?
C3 C2 C1 108.8(8) ?
O27 C3 C4 105.3(9) ?
O27 C3 C2 108.0(8) ?
C4 C3 C2 112.6(9) ?
C3 C4 C5 111.4(9) ?
C6 C5 C10 123.8(8) y
C6 C5 C4 120.7(9) y
C10 C5 C4 115.5(8) y
C5 C6 C7 124.7(9) ?
C6 C7 C8 112.1(7) ?
C14 C8 C9 110.0(7) ?
C14 C8 C7 110.4(6) ?
C9 C8 C7 110.4(7) ?
C8 C9 C11 112.1(7) ?
C8 C9 C10 112.4(7) ?
C11 C9 C10 113.4(6) ?
C5 C10 C1 109.5(7) ?
C5 C10 C19 108.3(7) ?
C1 C10 C19 109.6(7) ?
C5 C10 C9 110.2(7) ?
C1 C10 C9 108.2(7) ?
C19 C10 C9 111.1(7) ?
C12 C11 C9 114.0(7) ?
C11 C12 C13 112.7(7) ?
C18 C13 C14 112.4(7) ?
C18 C13 C12 109.7(7) ?
C14 C13 C12 105.4(7) ?
C18 C13 C17 112.6(6) ?
C14 C13 C17 99.5(6) ?
C12 C13 C17 116.8(7) ?
C8 C14 C15 118.9(8) ?
C8 C14 C13 115.9(6) ?
C15 C14 C13 103.2(7) ?
C16 C15 C14 105.0(8) ?
C15 C16 C17 106.2(7) ?
C20 C17 C16 114.4(7) ?
C20 C17 C13 120.1(6) ?
C16 C17 C13 103.3(7) ?
O31 C20 C21 111.0(7) ?
O31 C20 C17 107.1(8) ?
C21 C20 C17 114.4(8) ?
O31 C20 C22 103.7(8) ?
C21 C20 C22 110.4(8) ?
C17 C20 C22 109.6(7) ?
O32 C22 C23 107.5(10) ?
O32 C22 C20 107.3(8) ?
C23 C22 C20 115.6(8) ?
C22 C23 C24 119.1(10) ?
C23 C24 C25 114.2(14) ?
C24 C25 C26 105.9(15) ?
O29 C28 O27 121.7(9) ?
O29 C28 C30 126.1(10) ?
O27 C28 C30 112.1(10) ?
O34 C33 O32 118.8(16) ?
O34 C33 C35 124.5(14) ?
O32 C33 C35 116.7(16) ?

loop_
_geom_bond_atom_site_label_1
_geom_bond_atom_site_label_2
_geom_bond_distance
_geom_bond_publ_flag
O27 C28 1.303(12) ?
O27 C3 1.478(11) y
O29 C28 1.201(12) ?
O31 C20 1.445(11) y
O32 C33 1.334(14) y
O32 C22 1.453(13) y
O34 C33 1.25(2) ?
C1 C10 1.543(13) ?
C1 C2 1.552(13) ?
C2 C3 1.496(15) ?
C3 C4 1.484(15) ?
C4 C5 1.533(12) ?
C5 C6 1.321(13) y
C5 C10 1.512(12) ?
C6 C7 1.496(12) ?
C7 C8 1.523(11) ?
C8 C14 1.509(11) ?
C8 C9 1.522(12) ?
C9 C11 1.535(11) ?
C9 C10 1.565(11) ?
C10 C19 1.555(11) ?
C11 C12 1.533(11) ?
C12 C13 1.537(12) ?
C13 C18 1.528(11) ?
C13 C14 1.535(11) ?
C13 C17 1.562(9) ?
C14 C15 1.537(12) ?
C15 C16 1.525(12) ?
C16 C17 1.553(13) ?
C17 C20 1.535(10) ?
C20 C21 1.511(13) ?
C20 C22 1.562(11) ?
C22 C23 1.468(13) ?
C23 C24 1.484(12) ?
C24 C25 1.51(2) ?
C25 C26 1.52(2) ?
C28 C30 1.500(14) ?
C33 C35 1.43(2) ?

loop_
_geom_torsion_atom_site_label_1
_geom_torsion_atom_site_label_2
_geom_torsion_atom_site_label_3
_geom_torsion_atom_site_label_4
_geom_torsion
_geom_torsion_publ_flag
C10 C1 C2 C3 -55.9(12) ?
C28 O27 C3 C4 -136.8(10) ?
C28 O27 C3 C2 102.7(11) y
C1 C2 C3 O27 174.2(9) ?
C1 C2 C3 C4 58.4(11) ?
O27 C3 C4 C5 -173.6(7) ?
C2 C3 C4 C5 -56.2(12) ?
C3 C4 C5 C6 -129.5(11) ?
C3 C4 C5 C10 51.1(12) ?
C10 C5 C6 C7 -1.5(17) ?
C4 C5 C6 C7 179.1(10) ?
C5 C6 C7 C8 16.9(16) ?
C6 C7 C8 C14 -166.7(10) ?
C6 C7 C8 C9 -44.9(11) ?
C14 C8 C9 C11 -48.9(9) ?
C7 C8 C9 C11 -171.0(7) ?
C14 C8 C9 C10 -178.0(6) ?
C7 C8 C9 C10 59.9(8) ?
C6 C5 C10 C1 133.2(10) ?
C4 C5 C10 C1 -47.3(11) ?
C6 C5 C10 C19 -107.4(11) ?
C4 C5 C10 C19 72.1(10) ?
C6 C5 C10 C9 14.4(13) ?
C4 C5 C10 C9 -166.2(8) ?
C2 C1 C10 C5 50.1(11) ?
C2 C1 C10 C19 -68.5(10) ?
C2 C1 C10 C9 170.2(8) ?
C8 C9 C10 C5 -43.2(9) ?
C11 C9 C10 C5 -171.7(8) ?
C8 C9 C10 C1 -162.9(7) ?
C11 C9 C10 C1 68.7(9) ?
C8 C9 C10 C19 76.8(9) ?
C11 C9 C10 C19 -51.6(10) ?
C8 C9 C11 C12 48.6(11) ?
C10 C9 C11 C12 177.2(8) ?
C9 C11 C12 C13 -53.3(11) ?
C11 C12 C13 C18 -66.0(9) ?
C11 C12 C13 C14 55.2(8) ?
C11 C12 C13 C17 164.4(7) ?
C9 C8 C14 C15 -178.0(7) ?
C7 C8 C14 C15 -55.9(11) ?
C9 C8 C14 C13 58.1(10) ?
C7 C8 C14 C13 -179.8(8) ?
C18 C13 C14 C8 59.5(10) ?
C12 C13 C14 C8 -59.9(9) ?
C17 C13 C14 C8 178.8(8) ?
C18 C13 C14 C15 -72.2(8) ?
C12 C13 C14 C15 168.4(6) ?
C17 C13 C14 C15 47.1(8) ?
C8 C14 C15 C16 -164.3(7) ?
C13 C14 C15 C16 -34.3(8) ?
C14 C15 C16 C17 7.2(9) ?
C15 C16 C17 C20 154.2(7) ?
C15 C16 C17 C13 21.9(9) ?
C18 C13 C17 C20 -51.9(12) ?
C14 C13 C17 C20 -171.0(8) ?
C12 C13 C17 C20 76.3(11) ?
C18 C13 C17 C16 77.1(8) ?
C14 C13 C17 C16 -42.1(8) ?
C12 C13 C17 C16 -154.7(7) ?
C16 C17 C20 O31 -50.7(9) y
C13 C17 C20 O31 73.0(10) ?
C16 C17 C20 C21 -174.2(8) y
C13 C17 C20 C21 -50.4(12) ?
C16 C17 C20 C22 61.2(11) ?
C13 C17 C20 C22 -175.1(9) y
C33 O32 C22 C23 106.5(12) ?
C33 O32 C22 C20 -128.6(11) y
O31 C20 C22 O32 175.6(8) ?
C21 C20 C22 O32 -65.5(10) ?
C17 C20 C22 O32 61.5(11) ?
O31 C20 C22 C23 -64.5(13) y
C21 C20 C22 C23 54.4(14) y
C17 C20 C22 C23 -178.7(11) y
O32 C22 C23 C24 -74.1(15) ?
C20 C22 C23 C24 166.1(11) y
C22 C23 C24 C25 -65.7(19) ?
C23 C24 C25 C26 -73.(2) y
C3 O27 C28 O29 -2.6(17) ?
C3 O27 C28 C30 177.1(10) ?
C22 O32 C33 O34 1.(2) ?
C22 O32 C33 C35 -178.3(13) ?

loop_
_cod_related_entry_id
_cod_related_entry_database
_cod_related_entry_code
1 ChemSpider 21186900
